data_7039643
loop_
_publ_author_name
'Abubekerov, Mark'
'Eymann, L\'eonard Y M'
'Gianetti, Thomas L.'
'Arnold, John'

_publ_section_title
;
 Activation of heteroallenes by coordinatively unsaturated nickel(ii)
 alkyl complexes supported by the hydrotris(3-phenyl-5-methyl)pyrazolyl
 borate (Tp(Ph,Me)) ligand.
;
_journal_issue 37
_journal_name_full 'Dalton transactions (Cambridge, England : 2003)'
_journal_page_first 14581
_journal_page_last 14590
_journal_paper_doi 10.1039/c6dt01585a
_journal_volume 45
_journal_year 2016
_chemical_formula_moiety 'C38 H35 B N6 Ni S2'
_chemical_formula_sum 'C38 H35 B N6 Ni S2'
_chemical_formula_weight 709.36
_chemical_melting_point 428.6(5)
_chemical_name_common 'Complex 2a'
_chemical_name_systematic 'Complex 2a'
_chemical_properties_physical Air-sensitive,Moisture-sensitive
_space_group_IT_number 2
_symmetry_cell_setting triclinic
_symmetry_space_group_name_Hall '-P 1'
_symmetry_space_group_name_H-M 'P -1'
_atom_sites_solution_hydrogens geom
_atom_sites_solution_primary direct
_atom_sites_solution_secondary difmap
_audit_creation_method SHELXL-97
_audit_update_record
;
2016-05-13 deposited with the CCDC.
2016-06-21 downloaded from the CCDC.
;
_cell_angle_alpha 85.952(3)
_cell_angle_beta 89.580(3)
_cell_angle_gamma 62.404(3)
_cell_formula_units_Z 2
_cell_length_a 10.501(2)
_cell_length_b 10.927(3)
_cell_length_c 16.316(2)
_cell_measurement_reflns_used 9406
_cell_measurement_temperature 100(2)
_cell_measurement_theta_max 25.39
_cell_measurement_theta_min 2.19
_cell_volume 1654.4(6)
_computing_cell_refinement 'Bruker APEX2 v.2011.4'
_computing_data_collection 'Bruker APEX2 v.2011.4'
_computing_data_reduction 'Bruker APEX2 v.2011.4'
_computing_molecular_graphics ORTEP-32
_computing_publication_material WinGX
_computing_structure_refinement SHELXL-97
_computing_structure_solution SIR-92
_diffrn_ambient_temperature 100(2)
_diffrn_detector_area_resol_mean 8.366
_diffrn_measured_fraction_theta_full 0.999
_diffrn_measured_fraction_theta_max 0.998
_diffrn_measurement_device_type 'Bruker APEX-II CCD'
_diffrn_measurement_method '\f and \w scans'
_diffrn_radiation_monochromator graphite
_diffrn_radiation_source 'fine-focus sealed tube'
_diffrn_radiation_type MoK\a
_diffrn_radiation_wavelength 0.71073
_diffrn_reflns_av_R_equivalents 0.0262
_diffrn_reflns_av_sigmaI/netI 0.0137
_diffrn_reflns_limit_h_max 12
_diffrn_reflns_limit_h_min -12
_diffrn_reflns_limit_k_max 13
_diffrn_reflns_limit_k_min -13
_diffrn_reflns_limit_l_max 19
_diffrn_reflns_limit_l_min -19
_diffrn_reflns_number 56120
_diffrn_reflns_theta_full 25.00
_diffrn_reflns_theta_max 25.40
_diffrn_reflns_theta_min 2.11
_exptl_absorpt_coefficient_mu 0.752
_exptl_absorpt_correction_T_max 0.9804
_exptl_absorpt_correction_T_min 0.9520
_exptl_absorpt_correction_type multi-scan
_exptl_absorpt_process_details SADABS
_exptl_crystal_colour red
_exptl_crystal_density_diffrn 1.424
_exptl_crystal_density_method 'not measured'
_exptl_crystal_description rod
_exptl_crystal_F_000 740
_exptl_crystal_recrystallization_method 'Re-crystallisation from solvent'
_exptl_crystal_size_max 0.30
_exptl_crystal_size_mid 0.27
_exptl_crystal_size_min 0.13
_refine_diff_density_max 0.306
_refine_diff_density_min -0.269
_refine_diff_density_rms 0.048
_refine_ls_extinction_method none
_refine_ls_goodness_of_fit_ref 1.044
_refine_ls_hydrogen_treatment mixed
_refine_ls_matrix_type full
_refine_ls_number_parameters 440
_refine_ls_number_reflns 6093
_refine_ls_number_restraints 0
_refine_ls_restrained_S_all 1.044
_refine_ls_R_factor_all 0.0295
_refine_ls_R_factor_gt 0.0265
_refine_ls_shift/su_max 0.001
_refine_ls_shift/su_mean 0.000
_refine_ls_structure_factor_coef Fsqd
_refine_ls_weighting_details 'calc w=1/[\s^2^(Fo^2^)+(0.0316P)^2^+1.2332P] where P=(Fo^2^+2Fc^2^)/3'
_refine_ls_weighting_scheme calc
_refine_ls_wR_factor_gt 0.0656
_refine_ls_wR_factor_ref 0.0681
_reflns_number_gt 5618
_reflns_number_total 6093
_reflns_threshold_expression >2sigma(I)
_cod_data_source_file c6dt01585a1.cif
_cod_data_source_block Complex_2a
_cod_depositor_comments
;
The following automatic conversions were performed:

'_chemical_melting_point' value '428.2 - 429.1' was changed to
'428.6(5)' - the average value was taken and precision was estimated.

'_symmetry_cell_setting' value 'Triclinic' changed to 'triclinic'
according to
/usr/data/users/saulius/crontab/automatic-downloads/rss-feeds/RSC/lib/dictionaries/cif_core.dic
dictionary named 'cif_core.dic' version 2.4.2 from 2011-04-26.

Automatic conversion script
Id: cif_fix_values 4268 2015-11-12 08:31:59Z antanas 

 Adding full bibliography for 7039640--7039649.cif.
;
_cod_original_cell_volume 1654.2(9)
_cod_original_sg_symbol_H-M P-1
_cod_database_code 7039643
_solvent_exptl_crystal_recrystallization_method Toluene/Hexanes

loop_
_symmetry_equiv_pos_as_xyz
'x, y, z'
'-x, -y, -z'

loop_
_atom_site_label
_atom_site_type_symbol
_atom_site_fract_x
_atom_site_fract_y
_atom_site_fract_z
_atom_site_U_iso_or_equiv
_atom_site_adp_type
_atom_site_occupancy
_atom_site_symmetry_multiplicity
_atom_site_calc_flag
_atom_site_refinement_flags
C1 C 0.08131(17) 1.04635(16) 0.22417(10) 0.0171(3) Uani 1 1 d .
C2 C 0.03878(18) 1.27789(17) 0.12370(10) 0.0191(3) Uani 1 1 d .
H2A H 0.0801 1.2176 0.0795 0.023 Uiso 1 1 calc R
H2B H -0.0644 1.3110 0.1220 0.023 Uiso 1 1 calc R
C3 C 0.07149(17) 1.39858(16) 0.11338(9) 0.0171(3) Uani 1 1 d .
C4 C -0.03982(18) 1.53329(17) 0.10636(10) 0.0191(3) Uani 1 1 d .
H4 H -0.1347 1.5488 0.1073 0.023 Uiso 1 1 calc R
C5 C -0.01056(19) 1.64476(17) 0.09789(10) 0.0218(4) Uani 1 1 d .
H5 H -0.0859 1.7345 0.0927 0.026 Uiso 1 1 calc R
C6 C 0.13018(19) 1.62340(18) 0.09703(10) 0.0228(4) Uani 1 1 d .
H6 H 0.1497 1.6983 0.0920 0.027 Uiso 1 1 calc R
C7 C 0.24171(19) 1.48911(18) 0.10375(11) 0.0231(4) Uani 1 1 d .
H7 H 0.3365 1.4740 0.1031 0.028 Uiso 1 1 calc R
C8 C 0.21276(18) 1.37729(17) 0.11142(10) 0.0203(3) Uani 1 1 d .
H8 H 0.2882 1.2876 0.1153 0.024 Uiso 1 1 calc R
C9 C 0.00469(17) 0.67320(16) 0.30432(9) 0.0155(3) Uani 1 1 d .
C10 C 0.06703(17) 0.52835(16) 0.31476(9) 0.0169(3) Uani 1 1 d .
H10 H 0.0195 0.4745 0.3168 0.020 Uiso 1 1 calc R
C11 C 0.21335(17) 0.48205(16) 0.32131(9) 0.0162(3) Uani 1 1 d .
C12 C 0.33250(18) 0.33668(16) 0.32711(10) 0.0196(3) Uani 1 1 d .
H12A H 0.3843 0.3192 0.2769 0.029 Uiso 1 1 calc R
H12B H 0.2931 0.2734 0.3359 0.029 Uiso 1 1 calc R
H12C H 0.3966 0.3241 0.3722 0.029 Uiso 1 1 calc R
C13 C -0.14914(17) 0.77255(16) 0.29840(9) 0.0160(3) Uani 1 1 d .
C14 C -0.24920(18) 0.73118(17) 0.27281(10) 0.0187(3) Uani 1 1 d .
H14 H -0.2173 0.6416 0.2572 0.022 Uiso 1 1 calc R
C15 C -0.39521(18) 0.82176(18) 0.27044(10) 0.0216(4) Uani 1 1 d .
H15 H -0.4603 0.7926 0.2534 0.026 Uiso 1 1 calc R
C16 C -0.44459(18) 0.95559(18) 0.29339(10) 0.0215(3) Uani 1 1 d .
H16 H -0.5425 1.0165 0.2916 0.026 Uiso 1 1 calc R
C17 C -0.34652(18) 0.99788(17) 0.31904(10) 0.0210(3) Uani 1 1 d .
H17 H -0.3791 1.0878 0.3342 0.025 Uiso 1 1 calc R
C18 C -0.20103(17) 0.90781(17) 0.32230(10) 0.0178(3) Uani 1 1 d .
H18 H -0.1367 0.9372 0.3406 0.021 Uiso 1 1 calc R
C19 C 0.44258(17) 0.69494(16) 0.11835(10) 0.0165(3) Uani 1 1 d .
C20 C 0.56411(17) 0.56367(17) 0.12532(10) 0.0189(3) Uani 1 1 d .
H20 H 0.6312 0.5226 0.0853 0.023 Uiso 1 1 calc R
C21 C 0.56289(17) 0.50881(16) 0.20375(10) 0.0181(3) Uani 1 1 d .
C22 C 0.67047(18) 0.37517(17) 0.24675(11) 0.0241(4) Uani 1 1 d .
H22A H 0.7271 0.3933 0.2854 0.036 Uiso 1 1 calc R
H22B H 0.7322 0.3159 0.2071 0.036 Uiso 1 1 calc R
H22C H 0.6212 0.3306 0.2754 0.036 Uiso 1 1 calc R
C23 C 0.39994(16) 0.79982(17) 0.04841(10) 0.0178(3) Uani 1 1 d .
C24 C 0.41102(18) 0.76039(18) -0.03198(10) 0.0227(4) Uani 1 1 d .
H24 H 0.4391 0.6684 -0.0410 0.027 Uiso 1 1 calc R
C25 C 0.38074(19) 0.8564(2) -0.09834(11) 0.0257(4) Uani 1 1 d .
H25 H 0.3888 0.8286 -0.1515 0.031 Uiso 1 1 calc R
C26 C 0.33847(18) 0.99382(19) -0.08598(11) 0.0248(4) Uani 1 1 d .
H26 H 0.3185 1.0583 -0.1306 0.030 Uiso 1 1 calc R
C27 C 0.32610(19) 1.03444(18) -0.00652(11) 0.0248(4) Uani 1 1 d .
H27 H 0.2976 1.1267 0.0021 0.030 Uiso 1 1 calc R
C28 C 0.35593(17) 0.93842(17) 0.06038(10) 0.0209(3) Uani 1 1 d .
H28 H 0.3464 0.9669 0.1135 0.025 Uiso 1 1 calc R
C29 C 0.26597(17) 0.92378(16) 0.42154(9) 0.0156(3) Uani 1 1 d .
C30 C 0.39849(17) 0.84516(17) 0.46340(10) 0.0175(3) Uani 1 1 d .
H30 H 0.4381 0.8737 0.5041 0.021 Uiso 1 1 calc R
C31 C 0.45797(17) 0.71724(17) 0.43212(9) 0.0166(3) Uani 1 1 d .
C32 C 0.60208(17) 0.59602(17) 0.45108(10) 0.0201(3) Uani 1 1 d .
H32A H 0.5901 0.5175 0.4716 0.030 Uiso 1 1 calc R
H32B H 0.6520 0.6182 0.4919 0.030 Uiso 1 1 calc R
H32C H 0.6568 0.5744 0.4020 0.030 Uiso 1 1 calc R
C33 C 0.15677(17) 1.06475(16) 0.43714(9) 0.0161(3) Uani 1 1 d .
C34 C 0.00977(17) 1.10620(17) 0.42818(10) 0.0185(3) Uani 1 1 d .
H34 H -0.0204 1.0471 0.4066 0.022 Uiso 1 1 calc R
C35 C -0.09131(18) 1.23430(17) 0.45113(10) 0.0211(3) Uani 1 1 d .
H35 H -0.1888 1.2609 0.4446 0.025 Uiso 1 1 calc R
C36 C -0.04764(19) 1.32303(17) 0.48383(10) 0.0216(3) Uani 1 1 d .
H36 H -0.1156 1.4084 0.5002 0.026 Uiso 1 1 calc R
C37 C 0.09754(19) 1.28399(17) 0.49205(10) 0.0220(4) Uani 1 1 d .
H37 H 0.1270 1.3439 0.5131 0.026 Uiso 1 1 calc R
C38 C 0.19914(18) 1.15596(17) 0.46903(10) 0.0191(3) Uani 1 1 d .
H38 H 0.2964 1.1306 0.4749 0.023 Uiso 1 1 calc R
B1 B 0.38332(19) 0.59542(18) 0.32455(11) 0.0161(4) Uani 1 1 d .
N1 N 0.10874(14) 0.71208(13) 0.30425(8) 0.0149(3) Uani 1 1 d .
N2 N 0.23705(14) 0.59402(13) 0.31660(8) 0.0152(3) Uani 1 1 d .
N5 N 0.36929(14) 0.71917(13) 0.18772(8) 0.0164(3) Uani 1 1 d .
N6 N 0.44417(14) 0.60369(13) 0.23999(8) 0.0157(3) Uani 1 1 d .
N3 N 0.24729(14) 0.84720(13) 0.36654(8) 0.0158(3) Uani 1 1 d .
N4 N 0.36496(14) 0.71850(13) 0.37446(8) 0.0153(3) Uani 1 1 d .
S1 S -0.01020(4) 0.99807(4) 0.16546(2) 0.01907(9) Uani 1 1 d .
S2 S 0.11586(4) 1.18197(4) 0.22335(2) 0.01880(9) Uani 1 1 d .
Ni1 Ni 0.11610(2) 0.88367(2) 0.277281(12) 0.01489(7) Uani 1 1 d .
H1 H 0.4587(19) 0.4975(18) 0.3599(11) 0.017(4) Uiso 1 1 d .

loop_
_atom_site_aniso_label
_atom_site_aniso_U_11
_atom_site_aniso_U_22
_atom_site_aniso_U_33
_atom_site_aniso_U_23
_atom_site_aniso_U_13
_atom_site_aniso_U_12
C1 0.0159(7) 0.0163(8) 0.0167(8) -0.0013(6) 0.0014(6) -0.0056(6)
C2 0.0232(8) 0.0185(8) 0.0172(8) 0.0011(6) -0.0014(6) -0.0113(7)
C3 0.0209(8) 0.0182(8) 0.0127(7) -0.0006(6) 0.0003(6) -0.0094(7)
C4 0.0180(8) 0.0219(8) 0.0165(8) -0.0009(6) -0.0011(6) -0.0087(7)
C5 0.0261(9) 0.0151(8) 0.0199(8) 0.0000(6) -0.0025(7) -0.0060(7)
C6 0.0327(9) 0.0219(9) 0.0196(8) -0.0004(7) -0.0003(7) -0.0177(8)
C7 0.0209(8) 0.0273(9) 0.0248(9) -0.0021(7) 0.0018(7) -0.0143(8)
C8 0.0188(8) 0.0178(8) 0.0219(8) -0.0015(6) 0.0009(6) -0.0063(7)
C9 0.0180(8) 0.0165(8) 0.0132(7) -0.0016(6) 0.0010(6) -0.0089(7)
C10 0.0209(8) 0.0165(8) 0.0158(8) -0.0009(6) 0.0012(6) -0.0108(7)
C11 0.0198(8) 0.0147(8) 0.0136(7) -0.0005(6) 0.0011(6) -0.0078(7)
C12 0.0204(8) 0.0156(8) 0.0219(8) -0.0020(6) 0.0009(6) -0.0075(7)
C13 0.0177(8) 0.0184(8) 0.0126(7) 0.0010(6) 0.0009(6) -0.0093(7)
C14 0.0221(8) 0.0202(8) 0.0168(8) 0.0004(6) 0.0009(6) -0.0126(7)
C15 0.0197(8) 0.0294(9) 0.0207(8) 0.0014(7) -0.0009(7) -0.0162(7)
C16 0.0157(8) 0.0244(9) 0.0209(8) 0.0028(7) 0.0003(6) -0.0069(7)
C17 0.0222(8) 0.0181(8) 0.0204(8) -0.0003(6) 0.0019(7) -0.0075(7)
C18 0.0185(8) 0.0200(8) 0.0178(8) -0.0009(6) -0.0003(6) -0.0115(7)
C19 0.0168(8) 0.0193(8) 0.0169(8) -0.0039(6) 0.0013(6) -0.0110(7)
C20 0.0169(8) 0.0202(8) 0.0206(8) -0.0050(6) 0.0040(6) -0.0090(7)
C21 0.0156(8) 0.0174(8) 0.0221(8) -0.0051(6) 0.0019(6) -0.0079(7)
C22 0.0193(8) 0.0183(8) 0.0290(9) -0.0015(7) 0.0037(7) -0.0041(7)
C23 0.0135(7) 0.0220(8) 0.0185(8) -0.0010(6) 0.0010(6) -0.0087(7)
C24 0.0224(8) 0.0250(9) 0.0219(9) -0.0046(7) 0.0016(7) -0.0115(7)
C25 0.0233(9) 0.0357(10) 0.0162(8) -0.0034(7) 0.0013(7) -0.0119(8)
C26 0.0193(8) 0.0294(9) 0.0209(9) 0.0059(7) 0.0005(7) -0.0082(8)
C27 0.0235(9) 0.0216(9) 0.0260(9) 0.0003(7) 0.0028(7) -0.0081(7)
C28 0.0197(8) 0.0235(9) 0.0178(8) -0.0034(7) 0.0029(6) -0.0085(7)
C29 0.0178(8) 0.0176(8) 0.0140(7) -0.0009(6) 0.0019(6) -0.0104(7)
C30 0.0168(8) 0.0206(8) 0.0168(8) -0.0030(6) -0.0002(6) -0.0100(7)
C31 0.0148(7) 0.0200(8) 0.0151(7) 0.0004(6) 0.0010(6) -0.0083(7)
C32 0.0152(8) 0.0223(8) 0.0204(8) -0.0021(7) -0.0012(6) -0.0067(7)
C33 0.0192(8) 0.0158(8) 0.0120(7) 0.0009(6) 0.0006(6) -0.0074(7)
C34 0.0202(8) 0.0195(8) 0.0172(8) -0.0018(6) -0.0006(6) -0.0102(7)
C35 0.0183(8) 0.0211(8) 0.0208(8) 0.0004(7) -0.0008(6) -0.0069(7)
C36 0.0241(9) 0.0153(8) 0.0208(8) -0.0014(6) 0.0014(7) -0.0052(7)
C37 0.0278(9) 0.0180(8) 0.0228(9) -0.0015(7) -0.0014(7) -0.0128(7)
C38 0.0197(8) 0.0208(8) 0.0184(8) 0.0011(6) -0.0011(6) -0.0111(7)
B1 0.0151(8) 0.0151(9) 0.0177(9) -0.0009(7) 0.0007(7) -0.0068(7)
N1 0.0135(6) 0.0137(6) 0.0161(6) -0.0006(5) -0.0006(5) -0.0052(5)
N2 0.0142(6) 0.0129(6) 0.0164(7) 0.0004(5) 0.0000(5) -0.0048(5)
N5 0.0161(6) 0.0154(7) 0.0179(7) -0.0004(5) -0.0009(5) -0.0075(6)
N6 0.0155(6) 0.0139(6) 0.0168(7) -0.0007(5) -0.0001(5) -0.0062(5)
N3 0.0149(6) 0.0141(6) 0.0171(7) -0.0007(5) 0.0010(5) -0.0058(5)
N4 0.0138(6) 0.0150(6) 0.0159(6) -0.0006(5) 0.0007(5) -0.0058(5)
S1 0.0208(2) 0.0177(2) 0.0196(2) 0.00193(15) -0.00544(16) -0.01012(17)
S2 0.0240(2) 0.0165(2) 0.0185(2) 0.00166(15) -0.00332(16) -0.01190(17)
Ni1 0.01612(11) 0.01285(11) 0.01628(11) 0.00094(8) -0.00252(8) -0.00745(9)

loop_
_atom_type_symbol
_atom_type_description
_atom_type_scat_dispersion_real
_atom_type_scat_dispersion_imag
_atom_type_scat_source
C C 0.0033 0.0016 'International Tables Vol C Tables 4.2.6.8 and 6.1.1.4'
H H 0.0000 0.0000 'International Tables Vol C Tables 4.2.6.8 and 6.1.1.4'
B B 0.0013 0.0007 'International Tables Vol C Tables 4.2.6.8 and 6.1.1.4'
N N 0.0061 0.0033 'International Tables Vol C Tables 4.2.6.8 and 6.1.1.4'
S S 0.1246 0.1234 'International Tables Vol C Tables 4.2.6.8 and 6.1.1.4'
Ni Ni 0.3393 1.1124 'International Tables Vol C Tables 4.2.6.8 and 6.1.1.4'

loop_
_geom_angle_atom_site_label_1
_geom_angle_atom_site_label_2
_geom_angle_atom_site_label_3
_geom_angle
S1 C1 S2 135.75(10)
S1 C1 Ni1 79.45(7)
S2 C1 Ni1 144.78(10)
C3 C2 S2 108.56(11)
C3 C2 H2A 110.0
S2 C2 H2A 110.0
C3 C2 H2B 110.0
S2 C2 H2B 110.0
H2A C2 H2B 108.4
C4 C3 C8 119.01(15)
C4 C3 C2 120.15(15)
C8 C3 C2 120.84(15)
C5 C4 C3 120.47(15)
C5 C4 H4 119.8
C3 C4 H4 119.8
C4 C5 C6 120.43(16)
C4 C5 H5 119.8
C6 C5 H5 119.8
C5 C6 C7 119.32(16)
C5 C6 H6 120.3
C7 C6 H6 120.3
C8 C7 C6 120.38(16)
C8 C7 H7 119.8
C6 C7 H7 119.8
C7 C8 C3 120.37(15)
C7 C8 H8 119.8
C3 C8 H8 119.8
N1 C9 C10 109.32(14)
N1 C9 C13 123.02(14)
C10 C9 C13 127.58(14)
C11 C10 C9 105.87(14)
C11 C10 H10 127.1
C9 C10 H10 127.1
N2 C11 C10 108.07(14)
N2 C11 C12 122.80(14)
C10 C11 C12 129.02(15)
C11 C12 H12A 109.5
C11 C12 H12B 109.5
H12A C12 H12B 109.5
C11 C12 H12C 109.5
H12A C12 H12C 109.5
H12B C12 H12C 109.5
C14 C13 C18 118.02(15)
C14 C13 C9 120.19(14)
C18 C13 C9 121.69(14)
C15 C14 C13 120.93(15)
C15 C14 H14 119.5
C13 C14 H14 119.5
C16 C15 C14 120.31(15)
C16 C15 H15 119.8
C14 C15 H15 119.8
C15 C16 C17 119.36(15)
C15 C16 H16 120.3
C17 C16 H16 120.3
C18 C17 C16 120.65(16)
C18 C17 H17 119.7
C16 C17 H17 119.7
C17 C18 C13 120.73(15)
C17 C18 H18 119.6
C13 C18 H18 119.6
N5 C19 C20 110.79(14)
N5 C19 C23 121.76(14)
C20 C19 C23 127.35(14)
C21 C20 C19 105.58(14)
C21 C20 H20 127.2
C19 C20 H20 127.2
N6 C21 C20 106.99(14)
N6 C21 C22 123.74(15)
C20 C21 C22 129.22(15)
C21 C22 H22A 109.5
C21 C22 H22B 109.5
H22A C22 H22B 109.5
C21 C22 H22C 109.5
H22A C22 H22C 109.5
H22B C22 H22C 109.5
C28 C23 C24 118.58(15)
C28 C23 C19 121.10(15)
C24 C23 C19 120.22(15)
C25 C24 C23 120.84(16)
C25 C24 H24 119.6
C23 C24 H24 119.6
C24 C25 C26 120.27(16)
C24 C25 H25 119.9
C26 C25 H25 119.9
C25 C26 C27 119.46(16)
C25 C26 H26 120.3
C27 C26 H26 120.3
C26 C27 C28 120.48(17)
C26 C27 H27 119.8
C28 C27 H27 119.8
C27 C28 C23 120.37(16)
C27 C28 H28 119.8
C23 C28 H28 119.8
N3 C29 C30 109.37(14)
N3 C29 C33 123.56(14)
C30 C29 C33 126.94(14)
C31 C30 C29 106.05(14)
C31 C30 H30 127.0
C29 C30 H30 127.0
N4 C31 C30 108.09(14)
N4 C31 C32 122.98(14)
C30 C31 C32 128.83(15)
C31 C32 H32A 109.5
C31 C32 H32B 109.5
H32A C32 H32B 109.5
C31 C32 H32C 109.5
H32A C32 H32C 109.5
H32B C32 H32C 109.5
C38 C33 C34 118.48(15)
C38 C33 C29 119.63(14)
C34 C33 C29 121.61(14)
C35 C34 C33 120.69(15)
C35 C34 H34 119.7
C33 C34 H34 119.7
C34 C35 C36 120.20(16)
C34 C35 H35 119.9
C36 C35 H35 119.9
C37 C36 C35 119.68(16)
C37 C36 H36 120.2
C35 C36 H36 120.2
C36 C37 C38 120.33(15)
C36 C37 H37 119.8
C38 C37 H37 119.8
C37 C38 C33 120.61(15)
C37 C38 H38 119.7
C33 C38 H38 119.7
N6 B1 N2 111.18(13)
N6 B1 N4 111.04(13)
N2 B1 N4 109.58(13)
N6 B1 H1 109.4(9)
N2 B1 H1 107.4(9)
N4 B1 H1 108.1(9)
C9 N1 N2 107.19(12)
C9 N1 Ni1 134.81(11)
N2 N1 Ni1 117.36(10)
C11 N2 N1 109.51(12)
C11 N2 B1 127.38(13)
N1 N2 B1 123.10(12)
C19 N5 N6 105.51(12)
C21 N6 N5 111.11(13)
C21 N6 B1 130.18(13)
N5 N6 B1 118.63(12)
C29 N3 N4 107.01(12)
C29 N3 Ni1 135.22(11)
N4 N3 Ni1 117.14(10)
C31 N4 N3 109.43(12)
C31 N4 B1 126.74(13)
N3 N4 B1 123.82(12)
C1 S1 Ni1 53.52(6)
C1 S2 C2 103.58(8)
C1 Ni1 N3 108.37(6)
C1 Ni1 N1 160.02(6)
N3 Ni1 N1 91.60(5)
C1 Ni1 S1 47.03(5)
N3 Ni1 S1 155.18(4)
N1 Ni1 S1 113.01(4)

loop_
_geom_bond_atom_site_label_1
_geom_bond_atom_site_label_2
_geom_bond_distance
C1 S1 1.6352(16)
C1 S2 1.6802(16)
C1 Ni1 1.7971(16)
C2 C3 1.508(2)
C2 S2 1.8411(16)
C2 H2A 0.9700
C2 H2B 0.9700
C3 C4 1.389(2)
C3 C8 1.391(2)
C4 C5 1.386(2)
C4 H4 0.9300
C5 C6 1.385(3)
C5 H5 0.9300
C6 C7 1.387(3)
C6 H6 0.9300
C7 C8 1.387(2)
C7 H7 0.9300
C8 H8 0.9300
C9 N1 1.343(2)
C9 C10 1.402(2)
C9 C13 1.470(2)
C10 C11 1.379(2)
C10 H10 0.9300
C11 N2 1.354(2)
C11 C12 1.495(2)
C12 H12A 0.9600
C12 H12B 0.9600
C12 H12C 0.9600
C13 C14 1.399(2)
C13 C18 1.402(2)
C14 C15 1.386(2)
C14 H14 0.9300
C15 C16 1.385(2)
C15 H15 0.9300
C16 C17 1.387(2)
C16 H16 0.9300
C17 C18 1.381(2)
C17 H17 0.9300
C18 H18 0.9300
C19 N5 1.336(2)
C19 C20 1.408(2)
C19 C23 1.471(2)
C20 C21 1.377(2)
C20 H20 0.9300
C21 N6 1.363(2)
C21 C22 1.496(2)
C22 H22A 0.9600
C22 H22B 0.9600
C22 H22C 0.9600
C23 C28 1.392(2)
C23 C24 1.397(2)
C24 C25 1.382(2)
C24 H24 0.9300
C25 C26 1.384(3)
C25 H25 0.9300
C26 C27 1.386(3)
C26 H26 0.9300
C27 C28 1.389(2)
C27 H27 0.9300
C28 H28 0.9300
C29 N3 1.343(2)
C29 C30 1.402(2)
C29 C33 1.472(2)
C30 C31 1.375(2)
C30 H30 0.9300
C31 N4 1.356(2)
C31 C32 1.494(2)
C32 H32A 0.9600
C32 H32B 0.9600
C32 H32C 0.9600
C33 C38 1.396(2)
C33 C34 1.398(2)
C34 C35 1.385(2)
C34 H34 0.9300
C35 C36 1.387(2)
C35 H35 0.9300
C36 C37 1.384(2)
C36 H36 0.9300
C37 C38 1.386(2)
C37 H37 0.9300
C38 H38 0.9300
B1 N6 1.531(2)
B1 N2 1.550(2)
B1 N4 1.556(2)
B1 H1 1.113(18)
N1 N2 1.3699(18)
N1 Ni1 1.9320(13)
N5 N6 1.3698(18)
N3 N4 1.3739(18)
N3 Ni1 1.9017(13)
S1 Ni1 2.1971(4)
